data_7703666
loop_
_publ_author_name
'Akai, Takuya'
'Kondo, Mio'
'Lee, Sze Koon'
'Izu, Hitoshi'
'Enomoto, Takafumi'
'Okamura, Masaya'
'Saga, Yutaka'
'Masaoka, Shigeyuki'

_publ_section_title
;
 Effect of metal ion substitution on the catalytic activity of a
 pentanuclear metal complex.
;
_journal_issue 5
_journal_name_full 'Dalton transactions (Cambridge, England : 2003)'
_journal_page_first 1384
_journal_page_last 1387
_journal_paper_doi 10.1039/c9dt04684d
_journal_volume 49
_journal_year 2020
_chemical_compound_source 'synthesis as described'
_chemical_formula_moiety 'C78 H55 Co5 N24 O, 3(B F4), 2(C4 H4 O), C2 H3 N, O H2'
_chemical_formula_sum 'C88 H80 B3 Co5 F12 N25 O4'
_chemical_formula_weight 2106.36
_space_group_IT_number 14
_space_group_name_Hall '-P 2yn'
_space_group_name_H-M_alt 'P 1 21/n 1'
_symmetry_cell_setting monoclinic
_symmetry_Int_Tables_number 14
_symmetry_space_group_name_Hall '-P 2yn'
_symmetry_space_group_name_H-M 'P 1 21/n 1'
_atom_sites_solution_hydrogens geom
_audit_creation_date 2018-09-06T17:54:10-00:00
_audit_creation_method 'WinGX routine CIF_UPDATE'
_audit_update_record
;
2019-09-24 deposited with the CCDC.	2020-01-06 downloaded from the CCDC.
;
_cell_angle_alpha 90
_cell_angle_beta 102.122(4)
_cell_angle_gamma 90
_cell_formula_units_Z 4
_cell_length_a 15.2146(6)
_cell_length_b 22.3485(8)
_cell_length_c 26.8017(12)
_cell_measurement_reflns_used 13016
_cell_measurement_temperature 123(2)
_cell_measurement_theta_max 31.422
_cell_measurement_theta_min 2.282
_cell_measurement_wavelength 0.71073
_cell_volume 8910.0(6)
_computing_cell_refinement 'CrysAlisPro 1.171.39.43c (Rigaku OD, 2018)'
_computing_data_collection 'CrysAlisPro 1.171.39.43c (Rigaku OD, 2018)'
_computing_data_reduction 'CrysAlisPro 1.171.39.43c (Rigaku OD, 2018)'
_computing_publication_material 'WinGX publication routines (Farrugia, 2012)'
_computing_structure_refinement 'SHELXL-2014/7 (Sheldrick, 2014)'
_computing_structure_solution 'SIR92 (Altomare et al, 1994)'
_diffrn_ambient_temperature 123(2)
_diffrn_detector 'CCD plate'
_diffrn_detector_type HyPix
_diffrn_measured_fraction_theta_full 0.999
_diffrn_measured_fraction_theta_max 0.999
_diffrn_measurement_details
;
List of Runs (angles in degrees, time in seconds):

  # Type    Start    End  Width  t~exp~   \w     \q     \k     \f   Frames
#--------------------------------------------------------------------------
  1  \w    -58.00  17.00   0.25    5.00    --   13.76 -31.00  24.00  300
  2  \w     -8.00  88.00   0.25    5.00    --   13.76  31.00-175.00  384
  3  \w    -89.00 -53.00   0.25    5.00    --   -9.86 179.00-150.00  144
  4  \w    -87.00 -59.00   0.25    5.00    --   -9.86 179.00-180.00  112
  5  \w     -7.00  20.00   0.25    5.00    --   13.76  57.00  30.00  108
  6  \w     50.00  86.00   0.25    5.00    --   13.76  57.00  30.00  144
;
_diffrn_measurement_device 'four-circle diffractometer'
_diffrn_measurement_device_type 'ROD, Synergy Custom system, HyPix'
_diffrn_measurement_method '\w scans'
_diffrn_orient_matrix_type 'CrysAlisPro convention (1999,Acta A55,543-557)'
_diffrn_orient_matrix_UB_11 -0.0407151000
_diffrn_orient_matrix_UB_12 -0.0030954000
_diffrn_orient_matrix_UB_13 0.0086779000
_diffrn_orient_matrix_UB_21 -0.0241237000
_diffrn_orient_matrix_UB_22 0.0121809000
_diffrn_orient_matrix_UB_23 -0.0232892000
_diffrn_orient_matrix_UB_31 -0.0057893000
_diffrn_orient_matrix_UB_32 -0.0291528000
_diffrn_orient_matrix_UB_33 -0.0107079000
_diffrn_radiation_monochromator mirror
_diffrn_radiation_probe x-ray
_diffrn_radiation_type 'Mo K\a'
_diffrn_radiation_wavelength 0.71073
_diffrn_reflns_av_R_equivalents 0.0954
_diffrn_reflns_av_sigmaI/netI 0.1361
_diffrn_reflns_Laue_measured_fraction_full 0.999
_diffrn_reflns_Laue_measured_fraction_max 0.999
_diffrn_reflns_limit_h_max 19
_diffrn_reflns_limit_h_min -19
_diffrn_reflns_limit_k_max 29
_diffrn_reflns_limit_k_min -28
_diffrn_reflns_limit_l_max 34
_diffrn_reflns_limit_l_min -34
_diffrn_reflns_number 69930
_diffrn_reflns_point_group_measured_fraction_full 0.999
_diffrn_reflns_point_group_measured_fraction_max 0.999
_diffrn_reflns_theta_full 27.4248
_diffrn_reflns_theta_max 27.4826
_diffrn_reflns_theta_min 2.0560
_diffrn_source 'Rotating-anode X-ray tube'
_diffrn_source_type 'Rigaku (Mo) X-ray Source'
_exptl_absorpt_coefficient_mu 1.004
_exptl_absorpt_correction_T_max 1.00000
_exptl_absorpt_correction_T_min 0.62408
_exptl_absorpt_correction_type multi-scan
_exptl_absorpt_process_details
;
CrysAlisPro 1.171.39.43c (Rigaku Oxford Diffraction, 2018)
Empirical absorption correction using spherical harmonics,
 implemented in SCALE3 ABSPACK scaling algorithm.
;
_exptl_crystal_colour 'clear dark brown'
_exptl_crystal_density_diffrn 1.569
_exptl_crystal_density_method 'not measured'
_exptl_crystal_description block
_exptl_crystal_F_000 4284
_exptl_crystal_size_max 0.15
_exptl_crystal_size_mid 0.13
_exptl_crystal_size_min 0.09
_refine_diff_density_max 1.262
_refine_diff_density_min -0.734
_refine_diff_density_rms 0.11
_refine_ls_extinction_method none
_refine_ls_goodness_of_fit_ref 1.03
_refine_ls_hydrogen_treatment constr
_refine_ls_matrix_type full
_refine_ls_number_parameters 1239
_refine_ls_number_reflns 20425
_refine_ls_number_restraints 2
_refine_ls_restrained_S_all 1.03
_refine_ls_R_factor_all 0.1469
_refine_ls_R_factor_gt 0.075
_refine_ls_shift/su_max 0.004
_refine_ls_shift/su_mean 0
_refine_ls_structure_factor_coef Fsqd
_refine_ls_weighting_details 'w=1/[\s^2^(Fo^2^)+(0.0962P)^2^+19.1711P] where P=(Fo^2^+2Fc^2^)/3'
_refine_ls_weighting_scheme calc
_refine_ls_wR_factor_gt 0.1828
_refine_ls_wR_factor_ref 0.228
_reflns_Friedel_coverage 0
_reflns_number_gt 11218
_reflns_number_total 20425
_reflns_threshold_expression 'I > 2\s(I)'
_cod_data_source_file c9dt04684d2.cif
_cod_data_source_block Co_5_OH_bpp_6_BF4_3
_cod_original_sg_symbol_H-M 'P 21/n'
_cod_database_code 7703666
_oxdiff_exptl_absorpt_empirical_full_min 0.802
_oxdiff_exptl_absorpt_empirical_full_max 1.387
_oxdiff_exptl_absorpt_empirical_details
;
Empirical correction (ABSPACK) includes:
- Absorption correction using spherical harmonics
- Frame scaling
;
_shelx_estimated_absorpt_t_min 0.864
_shelx_estimated_absorpt_t_max 0.915

loop_
_symmetry_equiv_pos_as_xyz
'x, y, z'
'-x+1/2, y+1/2, -z+1/2'
'-x, -y, -z'
'x-1/2, -y-1/2, z-1/2'

loop_
_atom_site_label
_atom_site_type_symbol
_atom_site_fract_x
_atom_site_fract_y
_atom_site_fract_z
_atom_site_U_iso_or_equiv
_atom_site_adp_type
_atom_site_occupancy
_atom_site_site_symmetry_order
_atom_site_calc_flag
_atom_site_refinement_flags_posn
_atom_site_refinement_flags_adp
_atom_site_refinement_flags_occupancy
_atom_site_disorder_assembly
_atom_site_disorder_group
C1 C 0.8637(4) 0.0333(3) 0.0877(2) 0.0414(14) Uani 1 1 d . . . . .
H1 H 0.8199 0.0339 0.0567 0.05 Uiso 1 1 calc R U . . .
C2 C 0.9519(4) 0.0396(3) 0.0850(3) 0.0459(15) Uani 1 1 d . . . . .
H2 H 0.9684 0.0444 0.053 0.055 Uiso 1 1 calc R U . . .
C3 C 1.0169(4) 0.0389(3) 0.1298(3) 0.0466(15) Uani 1 1 d . . . . .
H3 H 1.0786 0.0439 0.1291 0.056 Uiso 1 1 calc R U . . .
C4 C 0.9900(4) 0.0309(3) 0.1757(2) 0.0415(14) Uani 1 1 d . . . . .
H4 H 1.0334 0.0295 0.2069 0.05 Uiso 1 1 calc R U . . .
C5 C 0.8988(4) 0.0247(2) 0.1757(2) 0.0355(12) Uani 1 1 d . . . . .
C6 C 0.8649(4) 0.0168(2) 0.2220(2) 0.0323(12) Uani 1 1 d . . . . .
C7 C 0.9081(4) 0.0135(2) 0.2726(2) 0.0347(12) Uani 1 1 d . . . . .
H7 H 0.9709 0.0148 0.2863 0.042 Uiso 1 1 calc R U . . .
C8 C 0.8398(4) 0.0077(2) 0.2985(2) 0.0353(12) Uani 1 1 d . . . . .
C9 C 0.8370(4) 0.0003(2) 0.3524(2) 0.0369(13) Uani 1 1 d . . . . .
C10 C 0.9123(4) -0.0120(3) 0.3903(2) 0.0455(15) Uani 1 1 d . . . . .
H10 H 0.9703 -0.0136 0.3824 0.055 Uiso 1 1 calc R U . . .
C11 C 0.9013(5) -0.0220(3) 0.4399(2) 0.0511(16) Uani 1 1 d . . . . .
H11 H 0.9515 -0.0321 0.4661 0.061 Uiso 1 1 calc R U . . .
C12 C 0.8177(5) -0.0171(3) 0.4504(3) 0.0552(17) Uani 1 1 d . . . . .
H12 H 0.8092 -0.0227 0.4842 0.066 Uiso 1 1 calc R U . . .
C13 C 0.7448(5) -0.0036(3) 0.4109(2) 0.0471(15) Uani 1 1 d . . . . .
H13 H 0.6867 -0.0002 0.4184 0.057 Uiso 1 1 calc R U . . .
C14 C 0.7464(4) -0.1075(3) 0.1017(2) 0.0413(14) Uani 1 1 d . . . . .
H14 H 0.7995 -0.0885 0.0964 0.05 Uiso 1 1 calc R U . . .
C15 C 0.7311(4) -0.1658(3) 0.0862(2) 0.0454(15) Uani 1 1 d . . . . .
H15 H 0.7726 -0.186 0.0702 0.054 Uiso 1 1 calc R U . . .
C16 C 0.6552(4) -0.1948(3) 0.0940(2) 0.0460(15) Uani 1 1 d . . . . .
H16 H 0.6433 -0.235 0.0833 0.055 Uiso 1 1 calc R U . . .
C17 C 0.5969(4) -0.1637(3) 0.1179(2) 0.0429(14) Uani 1 1 d . . . . .
H17 H 0.545 -0.1829 0.1248 0.051 Uiso 1 1 calc R U . . .
C18 C 0.6147(4) -0.1045(2) 0.1316(2) 0.0355(12) Uani 1 1 d . . . . .
C19 C 0.5533(4) -0.0668(2) 0.1535(2) 0.0340(12) Uani 1 1 d . . . . .
C20 C 0.4720(4) -0.0791(2) 0.1670(2) 0.0347(12) Uani 1 1 d . . . . .
H20 H 0.441 -0.1162 0.1647 0.042 Uiso 1 1 calc R U . . .
C21 C 0.4465(4) -0.0251(2) 0.1843(2) 0.0359(13) Uani 1 1 d . . . . .
C22 C 0.3703(4) -0.0055(3) 0.2056(2) 0.0378(13) Uani 1 1 d . . . . .
C23 C 0.2963(4) -0.0422(3) 0.2071(2) 0.0470(15) Uani 1 1 d . . . . .
H23 H 0.2933 -0.0818 0.1941 0.056 Uiso 1 1 calc R U . . .
C24 C 0.2283(4) -0.0193(3) 0.2279(3) 0.0512(16) Uani 1 1 d . . . . .
H24 H 0.177 -0.0432 0.2291 0.061 Uiso 1 1 calc R U . . .
C25 C 0.2342(4) 0.0380(3) 0.2470(2) 0.0503(16) Uani 1 1 d . . . . .
H25 H 0.1878 0.0541 0.2617 0.06 Uiso 1 1 calc R U . . .
C26 C 0.3087(4) 0.0712(3) 0.2443(2) 0.0431(14) Uani 1 1 d . . . . .
H26 H 0.3127 0.1109 0.2573 0.052 Uiso 1 1 calc R U . . .
C27 C 0.6304(4) 0.0070(3) 0.0226(2) 0.0416(14) Uani 1 1 d . . . . .
H27 H 0.6417 -0.0346 0.0276 0.05 Uiso 1 1 calc R U . . .
C28 C 0.6027(4) 0.0279(3) -0.0267(2) 0.0480(16) Uani 1 1 d . . . . .
H28 H 0.597 0.0014 -0.0549 0.058 Uiso 1 1 calc R U . . .
C29 C 0.5834(4) 0.0878(3) -0.0342(2) 0.0464(15) Uani 1 1 d . . . . .
H29 H 0.5628 0.1031 -0.0677 0.056 Uiso 1 1 calc R U . . .
C30 C 0.5941(4) 0.1253(3) 0.0072(2) 0.0451(15) Uani 1 1 d . . . . .
H30 H 0.5815 0.1668 0.0027 0.054 Uiso 1 1 calc R U . . .
C31 C 0.6234(4) 0.1016(2) 0.0555(2) 0.0353(12) Uani 1 1 d . . . . .
C32 C 0.6391(4) 0.1392(2) 0.1013(2) 0.0335(12) Uani 1 1 d . . . . .
C33 C 0.6264(4) 0.1989(2) 0.1082(2) 0.0383(13) Uani 1 1 d . . . . .
H33 H 0.606 0.2283 0.0828 0.046 Uiso 1 1 calc R U . . .
C34 C 0.6503(4) 0.2067(2) 0.1606(2) 0.0368(13) Uani 1 1 d . . . . .
C35 C 0.6483(4) 0.2583(2) 0.1936(2) 0.0367(13) Uani 1 1 d . . . . .
C36 C 0.6181(4) 0.3148(2) 0.1759(2) 0.0402(13) Uani 1 1 d . . . . .
H36 H 0.5988 0.3223 0.1404 0.048 Uiso 1 1 calc R U . . .
C37 C 0.6169(4) 0.3596(3) 0.2112(3) 0.0438(14) Uani 1 1 d . . . . .
H37 H 0.5953 0.3983 0.2002 0.053 Uiso 1 1 calc R U . . .
C38 C 0.6467(4) 0.3482(3) 0.2621(2) 0.0409(14) Uani 1 1 d . . . . .
H38 H 0.6483 0.3792 0.2865 0.049 Uiso 1 1 calc R U . . .
C39 C 0.6747(4) 0.2909(3) 0.2778(2) 0.0421(14) Uani 1 1 d . . . . .
H39 H 0.6946 0.2829 0.3132 0.051 Uiso 1 1 calc R U . . .
C40 C 0.3493(4) 0.1836(3) 0.4108(3) 0.0486(15) Uani 1 1 d . . . . .
H40 H 0.3716 0.2233 0.4165 0.058 Uiso 1 1 calc R U . . .
C41 C 0.2678(5) 0.1694(3) 0.4227(3) 0.0573(18) Uani 1 1 d . . . . .
H41 H 0.2351 0.1986 0.4371 0.069 Uiso 1 1 calc R U . . .
C42 C 0.2346(4) 0.1120(3) 0.4135(3) 0.0533(17) Uani 1 1 d . . . . .
H42 H 0.178 0.1015 0.4208 0.064 Uiso 1 1 calc R U . . .
C43 C 0.2839(4) 0.0701(3) 0.3938(2) 0.0476(15) Uani 1 1 d . . . . .
H43 H 0.2625 0.0302 0.3877 0.057 Uiso 1 1 calc R U . . .
C44 C 0.3658(4) 0.0870(3) 0.3827(2) 0.0394(13) Uani 1 1 d . . . . .
C45 C 0.4231(4) 0.0455(3) 0.3625(2) 0.0392(13) Uani 1 1 d . . . . .
C46 C 0.4110(4) -0.0141(3) 0.3465(2) 0.0396(13) Uani 1 1 d . . . . .
H46 H 0.3614 -0.0395 0.3473 0.048 Uiso 1 1 calc R U . . .
C47 C 0.4885(4) -0.0272(2) 0.3292(2) 0.0362(13) Uani 1 1 d . . . . .
C48 C 0.5197(4) -0.0793(3) 0.3064(2) 0.0416(14) Uani 1 1 d . . . . .
C49 C 0.4770(5) -0.1359(3) 0.3024(3) 0.0502(16) Uani 1 1 d . . . . .
H49 H 0.4235 -0.1415 0.3149 0.06 Uiso 1 1 calc R U . . .
C50 C 0.5135(5) -0.1826(3) 0.2804(3) 0.0529(17) Uani 1 1 d . . . . .
H50 H 0.4849 -0.2206 0.2771 0.064 Uiso 1 1 calc R U . . .
C51 C 0.5924(5) -0.1742(3) 0.2630(3) 0.0498(16) Uani 1 1 d . . . . .
H51 H 0.6195 -0.2063 0.2485 0.06 Uiso 1 1 calc R U . . .
C52 C 0.6303(4) -0.1177(3) 0.2676(2) 0.0441(14) Uani 1 1 d . . . . .
H52 H 0.6837 -0.1115 0.2552 0.053 Uiso 1 1 calc R U . . .
C53 C 0.5499(4) 0.2783(3) 0.4372(3) 0.0529(17) Uani 1 1 d . . . . .
H53 H 0.5699 0.2539 0.4665 0.063 Uiso 1 1 calc R U . . .
C54 C 0.5446(5) 0.3388(3) 0.4443(3) 0.062(2) Uani 1 1 d . . . . .
H54 H 0.5611 0.3557 0.4774 0.074 Uiso 1 1 calc R U . . .
C55 C 0.5145(5) 0.3747(3) 0.4020(3) 0.065(2) Uani 1 1 d . . . . .
H55 H 0.5094 0.4167 0.4055 0.078 Uiso 1 1 calc R U . . .
C56 C 0.4921(5) 0.3478(3) 0.3542(3) 0.0566(18) Uani 1 1 d . . . . .
H56 H 0.4719 0.3715 0.3246 0.068 Uiso 1 1 calc R U . . .
C57 C 0.4993(4) 0.2859(3) 0.3497(3) 0.0423(14) Uani 1 1 d . . . . .
C58 C 0.4788(4) 0.2550(3) 0.3011(2) 0.0399(13) Uani 1 1 d . . . . .
C59 C 0.4509(4) 0.2742(3) 0.2514(2) 0.0413(14) Uani 1 1 d . . . . .
H59 H 0.4365 0.3139 0.2397 0.05 Uiso 1 1 calc R U . . .
C60 C 0.4487(4) 0.2233(3) 0.2226(2) 0.0405(13) Uani 1 1 d . . . . .
C61 C 0.4280(4) 0.2111(3) 0.1680(2) 0.0428(14) Uani 1 1 d . . . . .
C62 C 0.3980(4) 0.2540(3) 0.1305(3) 0.0519(16) Uani 1 1 d . . . . .
H62 H 0.3906 0.2945 0.1396 0.062 Uiso 1 1 calc R U . . .
C63 C 0.3794(5) 0.2364(3) 0.0803(3) 0.0568(18) Uani 1 1 d . . . . .
H63 H 0.3595 0.2653 0.0543 0.068 Uiso 1 1 calc R U . . .
C64 C 0.3891(5) 0.1784(3) 0.0670(3) 0.0540(17) Uani 1 1 d . . . . .
H64 H 0.375 0.1662 0.0323 0.065 Uiso 1 1 calc R U . . .
C65 C 0.4204(4) 0.1376(3) 0.1058(2) 0.0483(15) Uani 1 1 d . . . . .
H65 H 0.4279 0.097 0.0971 0.058 Uiso 1 1 calc R U . . .
C66 C 0.5551(5) 0.1250(4) 0.4930(3) 0.065(2) Uani 1 1 d . . . . .
H66 H 0.4913 0.1252 0.4863 0.078 Uiso 1 1 calc R U . . .
C67 C 0.6032(6) 0.1139(5) 0.5424(3) 0.085(3) Uani 1 1 d . . . . .
H67 H 0.5722 0.1072 0.5692 0.102 Uiso 1 1 calc R U . . .
C68 C 0.6941(6) 0.1127(4) 0.5522(3) 0.070(2) Uani 1 1 d . . . . .
H68 H 0.727 0.1047 0.5858 0.084 Uiso 1 1 calc R U . . .
C69 C 0.7384(5) 0.1231(3) 0.5134(2) 0.0534(17) Uani 1 1 d . . . . .
H69 H 0.8023 0.123 0.5196 0.064 Uiso 1 1 calc R U . . .
C70 C 0.6872(4) 0.1339(3) 0.4643(2) 0.0427(14) Uani 1 1 d . . . . .
C71 C 0.7285(4) 0.1438(2) 0.4207(2) 0.0375(13) Uani 1 1 d . . . . .
C72 C 0.8169(4) 0.1428(2) 0.4152(2) 0.0384(13) Uani 1 1 d . . . . .
H72 H 0.8694 0.1367 0.441 0.046 Uiso 1 1 calc R U . . .
C73 C 0.8114(4) 0.1528(2) 0.3632(2) 0.0356(12) Uani 1 1 d . . . . .
C74 C 0.8768(4) 0.1548(2) 0.3313(2) 0.0360(12) Uani 1 1 d . . . . .
C75 C 0.9693(4) 0.1549(3) 0.3499(3) 0.0471(15) Uani 1 1 d . . . . .
H75 H 0.9935 0.1527 0.3855 0.056 Uiso 1 1 calc R U . . .
C76 C 1.0252(4) 0.1584(3) 0.3159(3) 0.0496(16) Uani 1 1 d . . . . .
H76 H 1.0885 0.1591 0.328 0.06 Uiso 1 1 calc R U . . .
C77 C 0.9892(4) 0.1608(3) 0.2643(2) 0.0436(14) Uani 1 1 d . . . . .
H77 H 1.0273 0.1634 0.2404 0.052 Uiso 1 1 calc R U . . .
C78 C 0.8966(4) 0.1594(2) 0.2477(2) 0.0381(13) Uani 1 1 d . . . . .
H78 H 0.8716 0.1604 0.2121 0.046 Uiso 1 1 calc R U . . .
C79 C 0.2234(7) 0.2495(8) 0.2845(5) 0.169(8) Uani 1 1 d . . . . .
H79A H 0.1666 0.2671 0.289 0.253 Uiso 1 1 calc R U . . .
H79B H 0.2733 0.276 0.2993 0.253 Uiso 1 1 calc R U . . .
H79C H 0.2319 0.2105 0.3016 0.253 Uiso 1 1 calc R U . . .
C80 C 0.2210(7) 0.2416(6) 0.2309(6) 0.129(5) Uani 1 1 d . . . . .
H80A H 0.2315 0.2809 0.216 0.155 Uiso 1 1 calc R U . . .
H80B H 0.2707 0.2147 0.2269 0.155 Uiso 1 1 calc R U . . .
C81 C 0.1479(11) 0.1956(6) 0.1567(6) 0.158(7) Uani 1 1 d D . . . .
H81A H 0.2077 0.1774 0.1581 0.19 Uiso 1 1 calc R U . . .
H81B H 0.1018 0.164 0.1472 0.19 Uiso 1 1 calc R U . . .
C82 C 0.1328(10) 0.2418(6) 0.1194(5) 0.156(6) Uani 1 1 d D . . . .
H82A H 0.068 0.2472 0.1069 0.234 Uiso 1 1 calc R U . . .
H82B H 0.1609 0.2309 0.091 0.234 Uiso 1 1 calc R U . . .
H82C H 0.1592 0.2793 0.1348 0.234 Uiso 1 1 calc R U . . .
C83 C 0.7804(8) 0.1206(8) -0.0914(4) 0.176(8) Uani 1 1 d . . . . .
H83A H 0.7425 0.1553 -0.1034 0.263 Uiso 1 1 calc R U . . .
H83B H 0.7446 0.084 -0.0984 0.263 Uiso 1 1 calc R U . . .
H83C H 0.8304 0.119 -0.1093 0.263 Uiso 1 1 calc R U . . .
C84 C 0.8159(7) 0.1259(5) -0.0366(4) 0.099(3) Uani 1 1 d . . . . .
H84A H 0.7833 0.0994 -0.0171 0.119 Uiso 1 1 calc R U . . .
H84B H 0.8808 0.1164 -0.0278 0.119 Uiso 1 1 calc R U . . .
C85 C 0.8207(15) 0.2014(7) 0.0293(7) 0.283(17) Uani 1 1 d D . . . .
H85A H 0.7735 0.2292 0.0356 0.34 Uiso 1 1 calc R U . . .
H85B H 0.8146 0.164 0.0481 0.34 Uiso 1 1 calc R U . . .
C86 C 0.9057(17) 0.2272(17) 0.0515(11) 0.42(3) Uani 1 1 d D . . . .
H86A H 0.9487 0.2184 0.03 0.634 Uiso 1 1 calc R U . . .
H86B H 0.9275 0.2103 0.0856 0.634 Uiso 1 1 calc R U . . .
H86C H 0.8991 0.2707 0.0542 0.634 Uiso 1 1 calc R U . . .
C87 C 0.8414(9) 0.3581(6) 0.0763(6) 0.126(5) Uani 1 1 d . . . . .
C88 C 0.7766(9) 0.3366(6) 0.1040(5) 0.140(5) Uani 1 1 d . . . . .
H88A H 0.7791 0.3612 0.1345 0.21 Uiso 1 1 calc R U . . .
H88B H 0.7903 0.2949 0.1141 0.21 Uiso 1 1 calc R U . . .
H88C H 0.7163 0.3389 0.0822 0.21 Uiso 1 1 calc R U . . .
N1 N 0.8349(3) 0.02617(19) 0.13151(17) 0.0345(10) Uani 1 1 d . . . . .
N2 N 0.7754(3) 0.01358(19) 0.21779(17) 0.0329(10) Uani 1 1 d . . . . .
N3 N 0.7595(3) 0.00781(19) 0.26530(18) 0.0339(10) Uani 1 1 d . . . . .
N4 N 0.7541(3) 0.0046(2) 0.36274(18) 0.0377(11) Uani 1 1 d . . . . .
N5 N 0.6896(3) -0.0760(2) 0.12411(18) 0.0363(11) Uani 1 1 d . . . . .
N6 N 0.5761(3) -0.00894(19) 0.16260(17) 0.0338(10) Uani 1 1 d . . . . .
N7 N 0.5100(3) 0.01755(19) 0.18152(17) 0.0343(10) Uani 1 1 d . . . . .
N8 N 0.3761(3) 0.0504(2) 0.22423(17) 0.0365(11) Uani 1 1 d . . . . .
N9 N 0.6422(3) 0.0428(2) 0.06370(17) 0.0351(10) Uani 1 1 d . . . . .
N10 N 0.6722(3) 0.11161(19) 0.14678(17) 0.0331(10) Uani 1 1 d . . . . .
N11 N 0.6786(3) 0.1542(2) 0.18297(17) 0.0346(10) Uani 1 1 d . . . . .
N12 N 0.6741(3) 0.24644(19) 0.24399(17) 0.0325(10) Uani 1 1 d . . . . .
N13 N 0.3981(3) 0.1431(2) 0.39116(19) 0.0432(12) Uani 1 1 d . . . . .
N14 N 0.5028(3) 0.0667(2) 0.35416(18) 0.0389(11) Uani 1 1 d . . . . .
N15 N 0.5432(3) 0.0211(2) 0.33424(17) 0.0375(11) Uani 1 1 d . . . . .
N16 N 0.5958(3) -0.07156(19) 0.28840(18) 0.0368(11) Uani 1 1 d . . . . .
N17 N 0.5286(3) 0.2513(2) 0.3915(2) 0.0455(12) Uani 1 1 d . . . . .
N18 N 0.4912(3) 0.1950(2) 0.30227(19) 0.0401(11) Uani 1 1 d . . . . .
N19 N 0.4722(3) 0.1755(2) 0.25360(18) 0.0372(11) Uani 1 1 d . . . . .
N20 N 0.4404(3) 0.1537(2) 0.15519(18) 0.0372(11) Uani 1 1 d . . . . .
N21 N 0.5972(4) 0.1353(2) 0.45479(19) 0.0481(13) Uani 1 1 d . . . . .
N22 N 0.6716(3) 0.1532(2) 0.37444(17) 0.0355(10) Uani 1 1 d . . . . .
N23 N 0.7229(3) 0.1590(2) 0.33961(17) 0.0346(10) Uani 1 1 d . . . . .
N24 N 0.8411(3) 0.15665(19) 0.28083(18) 0.0361(11) Uani 1 1 d . . . . .
N25 N 0.8930(9) 0.3796(7) 0.0553(6) 0.193(6) Uani 1 1 d . . . . .
O1 O 0.6125(3) 0.0903(2) 0.2619(2) 0.0632(14) Uani 1 1 d . . . . .
H1A H 0.5912 0.108 0.2915 0.076 Uiso 1 1 calc R U . . .
O2 O 0.1438(5) 0.2190(3) 0.2046(3) 0.103(2) Uani 1 1 d . . . . .
O3 O 0.8003(8) 0.1866(4) -0.0275(4) 0.166(4) Uani 1 1 d . . . . .
O4 O 0.6158(6) 0.2158(4) -0.0942(4) 0.145(3) Uani 1 1 d . . . . .
F1 F 0.4261(3) 0.41803(17) 0.22446(16) 0.0590(10) Uani 1 1 d . . . . .
F2 F 0.4153(3) 0.40200(19) 0.13977(17) 0.0718(12) Uani 1 1 d . . . . .
F3 F 0.3797(3) 0.49233(18) 0.16771(17) 0.0691(12) Uani 1 1 d . . . . .
F4 F 0.2889(3) 0.4120(2) 0.17087(17) 0.0727(12) Uani 1 1 d . . . . .
F5 F 0.2460(4) 0.0474(3) 0.0916(2) 0.1104(19) Uani 1 1 d . . . . .
F6 F 0.2353(4) 0.0792(2) 0.01199(19) 0.0929(16) Uani 1 1 d . . . . .
F7 F 0.1325(4) 0.1062(3) 0.0573(2) 0.0989(17) Uani 1 1 d . . . . .
F8 F 0.1344(4) 0.0142(3) 0.0298(2) 0.126(2) Uani 1 1 d . . . . .
F9 F 0.6357(5) 0.3009(5) 1.0078(4) 0.211(5) Uani 1 1 d . . . . .
F10 F 0.5490(3) 0.37308(19) 0.97135(15) 0.0779(13) Uani 1 1 d . . . . .
F11 F 0.5407(9) 0.3296(3) 1.0439(3) 0.215(6) Uani 1 1 d . . . . .
F12 F 0.5034(5) 0.2788(2) 0.9747(3) 0.140(3) Uani 1 1 d . . . . .
Co1 Co 0.69654(5) 0.01919(3) 0.14320(3) 0.03190(18) Uani 1 1 d . . . . .
Co2 Co 0.53273(5) 0.15599(3) 0.37547(3) 0.0382(2) Uani 1 1 d . . . . .
Co3 Co 0.65068(5) 0.01419(3) 0.29922(3) 0.0366(2) Uani 1 1 d . . . . .
Co4 Co 0.48986(5) 0.09697(3) 0.21564(3) 0.03546(19) Uani 1 1 d . . . . .
Co5 Co 0.70193(5) 0.15658(3) 0.26130(3) 0.03439(19) Uani 1 1 d . . . . .
B1 B 0.3775(6) 0.4310(4) 0.1749(3) 0.056(2) Uani 1 1 d . . . . .
B2 B 0.1884(7) 0.0626(5) 0.0474(3) 0.069(3) Uani 1 1 d . . . . .
B3 B 0.5506(6) 0.3232(4) 0.9994(3) 0.058(2) Uani 1 1 d . . . . .

loop_
_atom_site_aniso_label
_atom_site_aniso_U_11
_atom_site_aniso_U_22
_atom_site_aniso_U_33
_atom_site_aniso_U_23
_atom_site_aniso_U_13
_atom_site_aniso_U_12
C1 0.045(4) 0.044(3) 0.036(3) 0.007(3) 0.010(3) 0.004(3)
C2 0.044(4) 0.051(4) 0.047(4) 0.002(3) 0.018(3) -0.006(3)
C3 0.038(4) 0.050(4) 0.053(4) 0.001(3) 0.014(3) -0.003(3)
C4 0.036(3) 0.045(3) 0.043(4) 0.003(3) 0.006(3) -0.004(3)
C5 0.035(3) 0.033(3) 0.037(3) 0.001(2) 0.007(3) 0.001(2)
C6 0.031(3) 0.028(3) 0.037(3) 0.002(2) 0.004(2) 0.003(2)
C7 0.033(3) 0.031(3) 0.038(3) -0.002(2) 0.003(2) -0.001(2)
C8 0.041(3) 0.028(3) 0.033(3) 0.001(2) 0.001(3) -0.004(2)
C9 0.044(3) 0.031(3) 0.034(3) 0.002(2) 0.003(3) -0.006(2)
C10 0.044(4) 0.051(4) 0.039(3) 0.000(3) 0.000(3) -0.004(3)
C11 0.053(4) 0.057(4) 0.037(4) 0.004(3) -0.005(3) -0.004(3)
C12 0.064(5) 0.061(4) 0.038(4) 0.000(3) 0.005(3) -0.008(3)
C13 0.053(4) 0.049(4) 0.039(4) 0.001(3) 0.009(3) -0.010(3)
C14 0.042(4) 0.045(3) 0.039(3) 0.002(3) 0.013(3) 0.007(3)
C15 0.046(4) 0.048(4) 0.043(4) 0.000(3) 0.012(3) 0.005(3)
C16 0.060(4) 0.032(3) 0.044(4) -0.002(3) 0.008(3) 0.004(3)
C17 0.040(3) 0.042(3) 0.045(4) 0.003(3) 0.005(3) -0.004(3)
C18 0.035(3) 0.043(3) 0.026(3) 0.004(2) 0.001(2) 0.000(2)
C19 0.036(3) 0.037(3) 0.027(3) -0.001(2) 0.001(2) -0.003(2)
C20 0.037(3) 0.035(3) 0.031(3) 0.000(2) 0.004(2) -0.007(2)
C21 0.034(3) 0.045(3) 0.026(3) 0.006(2) 0.001(2) -0.007(2)
C22 0.035(3) 0.043(3) 0.033(3) 0.003(2) 0.004(2) -0.001(2)
C23 0.045(4) 0.051(4) 0.045(4) -0.002(3) 0.011(3) -0.008(3)
C24 0.032(3) 0.073(5) 0.048(4) 0.008(3) 0.007(3) -0.011(3)
C25 0.034(3) 0.077(5) 0.043(4) -0.004(3) 0.013(3) -0.008(3)
C26 0.045(4) 0.051(4) 0.033(3) -0.001(3) 0.008(3) 0.003(3)
C27 0.047(4) 0.040(3) 0.037(3) -0.003(3) 0.008(3) -0.002(3)
C28 0.061(4) 0.052(4) 0.029(3) -0.007(3) 0.005(3) -0.005(3)
C29 0.049(4) 0.057(4) 0.030(3) -0.001(3) 0.000(3) -0.002(3)
C30 0.048(4) 0.053(4) 0.032(3) 0.005(3) 0.004(3) -0.001(3)
C31 0.036(3) 0.042(3) 0.030(3) 0.004(2) 0.009(2) -0.003(2)
C32 0.033(3) 0.042(3) 0.027(3) 0.003(2) 0.007(2) 0.001(2)
C33 0.041(3) 0.037(3) 0.035(3) 0.008(2) 0.004(3) 0.003(2)
C34 0.038(3) 0.038(3) 0.033(3) 0.008(2) 0.006(2) -0.001(2)
C35 0.037(3) 0.037(3) 0.036(3) -0.001(2) 0.009(3) -0.004(2)
C36 0.043(3) 0.038(3) 0.039(3) 0.004(3) 0.007(3) -0.003(2)
C37 0.039(4) 0.038(3) 0.056(4) 0.000(3) 0.013(3) -0.001(2)
C38 0.040(3) 0.040(3) 0.043(4) -0.007(3) 0.010(3) -0.004(2)
C39 0.036(3) 0.046(3) 0.044(4) 0.001(3) 0.006(3) -0.003(3)
C40 0.048(4) 0.049(4) 0.051(4) -0.005(3) 0.016(3) 0.003(3)
C41 0.053(4) 0.067(5) 0.057(4) -0.005(3) 0.022(4) 0.006(3)
C42 0.037(4) 0.069(5) 0.056(4) 0.004(3) 0.014(3) -0.001(3)
C43 0.040(4) 0.060(4) 0.042(4) -0.002(3) 0.008(3) -0.008(3)
C44 0.044(3) 0.043(3) 0.032(3) 0.004(2) 0.008(3) -0.003(3)
C45 0.038(3) 0.050(3) 0.029(3) 0.004(3) 0.005(2) -0.004(3)
C46 0.037(3) 0.044(3) 0.037(3) 0.001(3) 0.006(3) -0.006(2)
C47 0.038(3) 0.043(3) 0.027(3) 0.001(2) 0.005(2) -0.009(2)
C48 0.042(4) 0.045(3) 0.035(3) 0.006(3) 0.003(3) -0.007(3)
C49 0.047(4) 0.054(4) 0.050(4) 0.004(3) 0.010(3) -0.011(3)
C50 0.059(4) 0.040(4) 0.057(4) -0.001(3) 0.008(3) -0.013(3)
C51 0.057(4) 0.036(3) 0.053(4) -0.003(3) 0.006(3) 0.001(3)
C52 0.046(4) 0.045(3) 0.040(4) 0.000(3) 0.005(3) 0.000(3)
C53 0.049(4) 0.061(4) 0.052(4) -0.015(3) 0.018(3) -0.008(3)
C54 0.053(4) 0.064(5) 0.072(5) -0.029(4) 0.023(4) -0.013(3)
C55 0.069(5) 0.043(4) 0.089(6) -0.023(4) 0.029(5) -0.017(3)
C56 0.054(4) 0.050(4) 0.069(5) -0.007(3) 0.022(4) -0.003(3)
C57 0.033(3) 0.041(3) 0.057(4) -0.006(3) 0.019(3) -0.006(2)
C58 0.034(3) 0.043(3) 0.045(4) -0.001(3) 0.014(3) 0.002(2)
C59 0.038(3) 0.032(3) 0.055(4) 0.009(3) 0.014(3) 0.005(2)
C60 0.041(3) 0.039(3) 0.042(4) 0.002(3) 0.010(3) 0.000(2)
C61 0.032(3) 0.053(4) 0.042(4) 0.004(3) 0.005(3) 0.000(3)
C62 0.054(4) 0.050(4) 0.051(4) 0.012(3) 0.009(3) 0.005(3)
C63 0.051(4) 0.066(5) 0.051(4) 0.020(3) 0.006(3) 0.011(3)
C64 0.054(4) 0.066(5) 0.039(4) 0.007(3) 0.002(3) 0.000(3)
C65 0.052(4) 0.052(4) 0.040(4) -0.004(3) 0.007(3) 0.001(3)
C66 0.056(5) 0.097(6) 0.045(4) 0.001(4) 0.015(4) -0.004(4)
C67 0.082(7) 0.140(8) 0.035(4) 0.017(5) 0.019(4) -0.003(6)
C68 0.071(6) 0.099(6) 0.038(4) 0.012(4) 0.005(4) -0.007(4)
C69 0.060(4) 0.062(4) 0.036(4) 0.000(3) 0.005(3) -0.005(3)
C70 0.045(4) 0.046(3) 0.036(3) -0.003(3) 0.005(3) -0.009(3)
C71 0.046(4) 0.033(3) 0.032(3) -0.003(2) 0.005(3) -0.001(2)
C72 0.040(3) 0.037(3) 0.035(3) -0.001(2) 0.001(3) -0.001(2)
C73 0.041(3) 0.033(3) 0.031(3) -0.004(2) 0.004(2) -0.007(2)
C74 0.039(3) 0.029(3) 0.038(3) -0.002(2) 0.003(3) 0.001(2)
C75 0.042(4) 0.055(4) 0.041(4) 0.000(3) 0.002(3) -0.007(3)
C76 0.035(3) 0.063(4) 0.050(4) 0.004(3) 0.007(3) -0.003(3)
C77 0.039(3) 0.043(3) 0.051(4) 0.000(3) 0.015(3) -0.007(3)
C78 0.046(4) 0.034(3) 0.034(3) 0.004(2) 0.009(3) -0.003(2)
C79 0.041(6) 0.35(2) 0.112(10) 0.092(12) 0.015(6) -0.011(9)
C80 0.055(7) 0.121(9) 0.217(16) -0.015(10) 0.044(8) 0.006(6)
C81 0.239(17) 0.105(9) 0.186(15) -0.022(9) 0.173(14) -0.017(10)
C82 0.176(15) 0.139(12) 0.143(13) -0.032(10) 0.014(11) 0.038(11)
C83 0.107(10) 0.35(2) 0.068(8) 0.006(11) 0.012(7) -0.114(12)
C84 0.070(6) 0.103(8) 0.126(10) 0.032(7) 0.024(6) 0.000(5)
C85 0.64(5) 0.102(12) 0.145(17) -0.021(11) 0.16(3) 0.04(2)
C86 0.31(3) 0.63(7) 0.25(3) 0.13(4) -0.10(3) -0.30(4)
C87 0.101(9) 0.144(11) 0.150(12) 0.001(9) 0.067(9) -0.009(8)
C88 0.126(11) 0.163(13) 0.125(11) 0.005(9) 0.015(9) -0.033(9)
N1 0.036(3) 0.034(2) 0.033(3) 0.0014(19) 0.007(2) -0.0034(19)
N2 0.029(2) 0.036(2) 0.034(3) 0.0043(19) 0.008(2) 0.0027(19)
N3 0.031(3) 0.032(2) 0.037(3) -0.0008(19) 0.005(2) -0.0010(18)
N4 0.045(3) 0.037(3) 0.032(3) 0.001(2) 0.010(2) -0.007(2)
N5 0.034(3) 0.043(3) 0.032(3) 0.003(2) 0.006(2) 0.001(2)
N6 0.035(3) 0.034(2) 0.033(3) -0.0025(19) 0.009(2) -0.0058(19)
N7 0.036(3) 0.036(2) 0.031(3) -0.0028(19) 0.007(2) -0.0009(19)
N8 0.036(3) 0.044(3) 0.028(3) -0.001(2) 0.004(2) -0.002(2)
N9 0.035(3) 0.039(3) 0.031(3) -0.004(2) 0.006(2) -0.001(2)
N10 0.036(3) 0.035(2) 0.027(2) -0.0002(19) 0.004(2) -0.0038(19)
N11 0.038(3) 0.040(3) 0.025(2) 0.0004(19) 0.005(2) 0.001(2)
N12 0.033(3) 0.033(2) 0.031(3) -0.0042(19) 0.006(2) -0.0028(18)
N13 0.042(3) 0.055(3) 0.034(3) -0.004(2) 0.012(2) -0.002(2)
N14 0.038(3) 0.047(3) 0.032(3) 0.006(2) 0.010(2) 0.000(2)
N15 0.046(3) 0.037(3) 0.031(3) 0.001(2) 0.013(2) -0.005(2)
N16 0.042(3) 0.032(2) 0.033(3) 0.0034(19) 0.001(2) -0.001(2)
N17 0.039(3) 0.050(3) 0.050(3) -0.009(3) 0.016(2) -0.007(2)
N18 0.040(3) 0.043(3) 0.041(3) -0.003(2) 0.017(2) 0.001(2)
N19 0.041(3) 0.038(3) 0.033(3) 0.003(2) 0.009(2) 0.005(2)
N20 0.036(3) 0.043(3) 0.034(3) 0.000(2) 0.009(2) -0.003(2)
N21 0.054(4) 0.060(3) 0.032(3) -0.001(2) 0.014(2) -0.009(3)
N22 0.040(3) 0.044(3) 0.022(2) -0.0026(19) 0.006(2) -0.002(2)
N23 0.038(3) 0.039(3) 0.028(2) -0.0015(19) 0.009(2) -0.001(2)
N24 0.037(3) 0.031(2) 0.038(3) 0.001(2) 0.002(2) -0.0024(19)
N25 0.135(11) 0.246(16) 0.221(16) -0.021(13) 0.088(11) -0.021(11)
O1 0.042(3) 0.050(3) 0.084(4) 0.026(2) -0.019(2) -0.011(2)
O2 0.079(5) 0.117(5) 0.130(6) -0.015(5) 0.059(4) -0.009(4)
O3 0.222(11) 0.124(7) 0.173(10) 0.048(7) 0.088(9) 0.064(7)
O4 0.146(8) 0.119(6) 0.166(9) 0.008(6) 0.029(6) -0.024(5)
F1 0.050(2) 0.063(2) 0.063(3) 0.0049(19) 0.010(2) 0.0058(18)
F2 0.081(3) 0.067(3) 0.075(3) -0.013(2) 0.033(2) 0.010(2)
F3 0.063(3) 0.059(3) 0.077(3) 0.001(2) -0.005(2) 0.0135(19)
F4 0.046(2) 0.099(3) 0.070(3) -0.027(2) 0.006(2) -0.010(2)
F5 0.102(4) 0.141(5) 0.073(4) 0.029(3) -0.017(3) -0.021(4)
F6 0.097(4) 0.117(4) 0.081(3) 0.012(3) 0.054(3) 0.006(3)
F7 0.110(4) 0.119(4) 0.079(4) 0.015(3) 0.046(3) 0.036(3)
F8 0.116(5) 0.157(6) 0.107(5) -0.051(4) 0.026(4) -0.054(4)
F9 0.087(5) 0.233(10) 0.292(13) 0.140(9) -0.011(6) 0.005(5)
F10 0.114(4) 0.066(3) 0.043(2) 0.012(2) -0.007(2) -0.020(2)
F11 0.481(18) 0.102(5) 0.109(6) -0.007(4) 0.167(9) -0.043(7)
F12 0.170(6) 0.062(3) 0.151(6) 0.016(3) -0.052(5) -0.024(4)
Co1 0.0312(4) 0.0351(4) 0.0292(4) 0.0000(3) 0.0060(3) -0.0004(3)
Co2 0.0390(5) 0.0442(5) 0.0328(4) -0.0031(3) 0.0105(3) -0.0045(3)
Co3 0.0351(4) 0.0370(4) 0.0378(4) 0.0061(3) 0.0080(3) -0.0014(3)
Co4 0.0335(4) 0.0362(4) 0.0352(4) 0.0001(3) 0.0039(3) -0.0003(3)
Co5 0.0349(4) 0.0383(4) 0.0283(4) 0.0028(3) 0.0029(3) -0.0049(3)
B1 0.046(5) 0.054(5) 0.067(6) -0.015(4) 0.013(4) -0.003(4)
B2 0.068(6) 0.100(7) 0.039(5) -0.003(5) 0.012(4) -0.003(5)
B3 0.048(5) 0.075(6) 0.045(5) 0.014(4) -0.006(4) -0.005(4)

loop_
_atom_type_symbol
_atom_type_description
_atom_type_scat_dispersion_real
_atom_type_scat_dispersion_imag
_atom_type_scat_source
C C 0.0033 0.0016 'International Tables Vol C Tables 4.2.6.8 and 6.1.1.4'
H H 0 0 'International Tables Vol C Tables 4.2.6.8 and 6.1.1.4'
N N 0.0061 0.0033 'International Tables Vol C Tables 4.2.6.8 and 6.1.1.4'
O O 0.0106 0.006 'International Tables Vol C Tables 4.2.6.8 and 6.1.1.4'
F F 0.0171 0.0103 'International Tables Vol C Tables 4.2.6.8 and 6.1.1.4'
P P 0.1023 0.0942 'International Tables Vol C Tables 4.2.6.8 and 6.1.1.4'
Co Co 0.3494 0.9721 'International Tables Vol C Tables 4.2.6.8 and 6.1.1.4'
B B 0.0013 0.0007 'International Tables Vol C Tables 4.2.6.8 and 6.1.1.4'

loop_
_geom_angle_atom_site_label_1
_geom_angle_atom_site_label_2
_geom_angle_atom_site_label_3
_geom_angle
_geom_angle_site_symmetry_1
_geom_angle_site_symmetry_3
_geom_angle_publ_flag
N1 C1 C2 124.2(6) . . ?
N1 C1 H1 117.9 . . ?
C2 C1 H1 117.9 . . ?
C1 C2 C3 118.9(6) . . ?
C1 C2 H2 120.5 . . ?
C3 C2 H2 120.5 . . ?
C2 C3 C4 118.7(6) . . ?
C2 C3 H3 120.7 . . ?
C4 C3 H3 120.7 . . ?
C3 C4 C5 119.5(6) . . ?
C3 C4 H4 120.3 . . ?
C5 C4 H4 120.3 . . ?
N1 C5 C4 121.6(5) . . ?
N1 C5 C6 115.4(5) . . ?
C4 C5 C6 123.0(5) . . ?
N2 C6 C7 110.2(5) . . ?
N2 C6 C5 118.0(5) . . ?
C7 C6 C5 131.7(5) . . ?
C8 C7 C6 104.4(5) . . ?
C8 C7 H7 127.8 . . ?
C6 C7 H7 127.8 . . ?
N3 C8 C7 109.9(5) . . ?
N3 C8 C9 116.2(5) . . ?
C7 C8 C9 133.9(5) . . ?
N4 C9 C10 121.8(6) . . ?
N4 C9 C8 114.6(5) . . ?
C10 C9 C8 123.5(6) . . ?
C9 C10 C11 118.9(6) . . ?
C9 C10 H10 120.6 . . ?
C11 C10 H10 120.6 . . ?
C12 C11 C10 119.2(6) . . ?
C12 C11 H11 120.4 . . ?
C10 C11 H11 120.4 . . ?
C11 C12 C13 119.2(6) . . ?
C11 C12 H12 120.4 . . ?
C13 C12 H12 120.4 . . ?
N4 C13 C12 122.1(6) . . ?
N4 C13 H13 118.9 . . ?
C12 C13 H13 118.9 . . ?
N5 C14 C15 123.1(6) . . ?
N5 C14 H14 118.4 . . ?
C15 C14 H14 118.4 . . ?
C14 C15 C16 119.7(6) . . ?
C14 C15 H15 120.2 . . ?
C16 C15 H15 120.2 . . ?
C15 C16 C17 118.2(6) . . ?
C15 C16 H16 120.9 . . ?
C17 C16 H16 120.9 . . ?
C16 C17 C18 119.6(6) . . ?
C16 C17 H17 120.2 . . ?
C18 C17 H17 120.2 . . ?
N5 C18 C17 122.2(5) . . ?
N5 C18 C19 114.5(5) . . ?
C17 C18 C19 123.2(5) . . ?
N6 C19 C20 110.6(5) . . ?
N6 C19 C18 117.5(5) . . ?
C20 C19 C18 131.9(5) . . ?
C21 C20 C19 104.1(5) . . ?
C21 C20 H20 127.9 . . ?
C19 C20 H20 127.9 . . ?
N7 C21 C20 109.8(5) . . ?
N7 C21 C22 116.1(5) . . ?
C20 C21 C22 134.1(5) . . ?
N8 C22 C23 121.7(5) . . ?
N8 C22 C21 115.3(5) . . ?
C23 C22 C21 123.0(5) . . ?
C24 C23 C22 118.3(6) . . ?
C24 C23 H23 120.9 . . ?
C22 C23 H23 120.9 . . ?
C23 C24 C25 120.0(6) . . ?
C23 C24 H24 120 . . ?
C25 C24 H24 120 . . ?
C26 C25 C24 118.4(6) . . ?
C26 C25 H25 120.8 . . ?
C24 C25 H25 120.8 . . ?
N8 C26 C25 123.0(6) . . ?
N8 C26 H26 118.5 . . ?
C25 C26 H26 118.5 . . ?
N9 C27 C28 123.0(6) . . ?
N9 C27 H27 118.5 . . ?
C28 C27 H27 118.5 . . ?
C29 C28 C27 118.8(6) . . ?
C29 C28 H28 120.6 . . ?
C27 C28 H28 120.6 . . ?
C30 C29 C28 119.4(6) . . ?
C30 C29 H29 120.3 . . ?
C28 C29 H29 120.3 . . ?
C29 C30 C31 118.9(6) . . ?
C29 C30 H30 120.5 . . ?
C31 C30 H30 120.5 . . ?
N9 C31 C30 122.6(5) . . ?
N9 C31 C32 115.4(5) . . ?
C30 C31 C32 122.0(5) . . ?
N10 C32 C33 110.9(5) . . ?
N10 C32 C31 117.0(5) . . ?
C33 C32 C31 132.1(5) . . ?
C32 C33 C34 104.3(5) . . ?
C32 C33 H33 127.9 . . ?
C34 C33 H33 127.9 . . ?
N11 C34 C33 109.4(5) . . ?
N11 C34 C35 117.7(5) . . ?
C33 C34 C35 132.9(5) . . ?
N12 C35 C36 121.6(5) . . ?
N12 C35 C34 114.4(5) . . ?
C36 C35 C34 123.9(5) . . ?
C37 C36 C35 118.4(6) . . ?
C37 C36 H36 120.8 . . ?
C35 C36 H36 120.8 . . ?
C38 C37 C36 119.9(6) . . ?
C38 C37 H37 120 . . ?
C36 C37 H37 120 . . ?
C37 C38 C39 119.3(6) . . ?
C37 C38 H38 120.3 . . ?
C39 C38 H38 120.3 . . ?
N12 C39 C38 121.4(6) . . ?
N12 C39 H39 119.3 . . ?
C38 C39 H39 119.3 . . ?
N13 C40 C41 122.1(6) . . ?
N13 C40 H40 119 . . ?
C41 C40 H40 119 . . ?
C42 C41 C40 119.0(6) . . ?
C42 C41 H41 120.5 . . ?
C40 C41 H41 120.5 . . ?
C43 C42 C41 119.5(6) . . ?
C43 C42 H42 120.2 . . ?
C41 C42 H42 120.2 . . ?
C42 C43 C44 118.9(6) . . ?
C42 C43 H43 120.6 . . ?
C44 C43 H43 120.6 . . ?
N13 C44 C43 121.9(6) . . ?
N13 C44 C45 115.4(5) . . ?
C43 C44 C45 122.7(5) . . ?
N14 C45 C46 110.1(5) . . ?
N14 C45 C44 117.6(5) . . ?
C46 C45 C44 132.1(5) . . ?
C47 C46 C45 103.8(5) . . ?
C47 C46 H46 128.1 . . ?
C45 C46 H46 128.1 . . ?
N15 C47 C46 110.2(5) . . ?
N15 C47 C48 115.9(5) . . ?
C46 C47 C48 133.8(5) . . ?
N16 C48 C49 120.1(6) . . ?
N16 C48 C47 115.4(5) . . ?
C49 C48 C47 124.5(6) . . ?
C50 C49 C48 119.4(6) . . ?
C50 C49 H49 120.3 . . ?
C48 C49 H49 120.3 . . ?
C49 C50 C51 119.9(6) . . ?
C49 C50 H50 120.1 . . ?
C51 C50 H50 120.1 . . ?
C52 C51 C50 117.8(6) . . ?
C52 C51 H51 121.1 . . ?
C50 C51 H51 121.1 . . ?
N16 C52 C51 123.4(6) . . ?
N16 C52 H52 118.3 . . ?
C51 C52 H52 118.3 . . ?
N17 C53 C54 124.0(7) . . ?
N17 C53 H53 118 . . ?
C54 C53 H53 118 . . ?
C53 C54 C55 118.5(7) . . ?
C53 C54 H54 120.7 . . ?
C55 C54 H54 120.7 . . ?
C54 C55 C56 118.6(7) . . ?
C54 C55 H55 120.7 . . ?
C56 C55 H55 120.7 . . ?
C55 C56 C57 119.9(7) . . ?
C55 C56 H56 120 . . ?
C57 C56 H56 120 . . ?
N17 C57 C56 120.9(6) . . ?
N17 C57 C58 116.1(5) . . ?
C56 C57 C58 122.9(6) . . ?
N18 C58 C59 110.1(5) . . ?
N18 C58 C57 116.7(6) . . ?
C59 C58 C57 133.1(6) . . ?
C60 C59 C58 104.5(5) . . ?
C60 C59 H59 127.8 . . ?
C58 C59 H59 127.8 . . ?
N19 C60 C59 109.7(5) . . ?
N19 C60 C61 116.3(5) . . ?
C59 C60 C61 134.0(6) . . ?
N20 C61 C62 120.8(6) . . ?
N20 C61 C60 114.8(5) . . ?
C62 C61 C60 124.3(6) . . ?
C63 C62 C61 118.6(6) . . ?
C63 C62 H62 120.7 . . ?
C61 C62 H62 120.7 . . ?
C64 C63 C62 121.2(6) . . ?
C64 C63 H63 119.4 . . ?
C62 C63 H63 119.4 . . ?
C63 C64 C65 117.9(6) . . ?
C63 C64 H64 121 . . ?
C65 C64 H64 121 . . ?
N20 C65 C64 122.3(6) . . ?
N20 C65 H65 118.9 . . ?
C64 C65 H65 118.9 . . ?
N21 C66 C67 121.2(7) . . ?
N21 C66 H66 119.4 . . ?
C67 C66 H66 119.4 . . ?
C68 C67 C66 120.0(7) . . ?
C68 C67 H67 120 . . ?
C66 C67 H67 120 . . ?
C67 C68 C69 119.6(7) . . ?
C67 C68 H68 120.2 . . ?
C69 C68 H68 120.2 . . ?
C68 C69 C70 118.3(7) . . ?
C68 C69 H69 120.8 . . ?
C70 C69 H69 120.8 . . ?
N21 C70 C69 121.9(6) . . ?
N21 C70 C71 116.0(5) . . ?
C69 C70 C71 122.1(6) . . ?
N22 C71 C72 110.5(5) . . ?
N22 C71 C70 116.9(5) . . ?
C72 C71 C70 132.5(6) . . ?
C71 C72 C73 104.3(5) . . ?
C71 C72 H72 127.8 . . ?
C73 C72 H72 127.8 . . ?
N23 C73 C72 108.9(5) . . ?
N23 C73 C74 117.2(5) . . ?
C72 C73 C74 133.8(5) . . ?
N24 C74 C75 121.5(5) . . ?
N24 C74 C73 114.4(5) . . ?
C75 C74 C73 124.0(5) . . ?
C76 C75 C74 119.0(6) . . ?
C76 C75 H75 120.5 . . ?
C74 C75 H75 120.5 . . ?
C75 C76 C77 119.9(6) . . ?
C75 C76 H76 120.1 . . ?
C77 C76 H76 120.1 . . ?
C76 C77 C78 118.9(6) . . ?
C76 C77 H77 120.5 . . ?
C78 C77 H77 120.5 . . ?
N24 C78 C77 121.6(6) . . ?
N24 C78 H78 119.2 . . ?
C77 C78 H78 119.2 . . ?
C80 C79 H79A 109.5 . . ?
C80 C79 H79B 109.5 . . ?
H79A C79 H79B 109.5 . . ?
C80 C79 H79C 109.5 . . ?
H79A C79 H79C 109.5 . . ?
H79B C79 H79C 109.5 . . ?
O2 C80 C79 114.1(10) . . ?
O2 C80 H80A 108.7 . . ?
C79 C80 H80A 108.7 . . ?
O2 C80 H80B 108.7 . . ?
C79 C80 H80B 108.7 . . ?
H80A C80 H80B 107.6 . . ?
C82 C81 O2 109.9(11) . . ?
C82 C81 H81A 109.7 . . ?
O2 C81 H81A 109.7 . . ?
C82 C81 H81B 109.7 . . ?
O2 C81 H81B 109.7 . . ?
H81A C81 H81B 108.2 . . ?
C81 C82 H82A 109.5 . . ?
C81 C82 H82B 109.5 . . ?
H82A C82 H82B 109.5 . . ?
C81 C82 H82C 109.5 . . ?
H82A C82 H82C 109.5 . . ?
H82B C82 H82C 109.5 . . ?
C84 C83 H83A 109.5 . . ?
C84 C83 H83B 109.5 . . ?
H83A C83 H83B 109.5 . . ?
C84 C83 H83C 109.5 . . ?
H83A C83 H83C 109.5 . . ?
H83B C83 H83C 109.5 . . ?
O3 C84 C83 102.3(11) . . ?
O3 C84 H84A 111.3 . . ?
C83 C84 H84A 111.3 . . ?
O3 C84 H84B 111.3 . . ?
C83 C84 H84B 111.3 . . ?
H84A C84 H84B 109.2 . . ?
C86 C85 O3 119(2) . . ?
C86 C85 H85A 107.6 . . ?
O3 C85 H85A 107.6 . . ?
C86 C85 H85B 107.6 . . ?
O3 C85 H85B 107.6 . . ?
H85A C85 H85B 107.1 . . ?
C85 C86 H86A 109.5 . . ?
C85 C86 H86B 109.5 . . ?
H86A C86 H86B 109.5 . . ?
C85 C86 H86C 109.5 . . ?
H86A C86 H86C 109.5 . . ?
H86B C86 H86C 109.5 . . ?
N25 C87 C88 175.1(17) . . ?
C87 C88 H88A 109.5 . . ?
C87 C88 H88B 109.5 . . ?
H88A C88 H88B 109.5 . . ?
C87 C88 H88C 109.5 . . ?
H88A C88 H88C 109.5 . . ?
H88B C88 H88C 109.5 . . ?
C1 N1 C5 117.2(5) . . ?
C1 N1 Co1 129.0(4) . . ?
C5 N1 Co1 113.8(4) . . ?
C6 N2 N3 107.7(4) . . ?
C6 N2 Co1 116.2(4) . . ?
N3 N2 Co1 136.1(3) . . ?
N2 N3 C8 107.7(4) . . ?
N2 N3 Co3 137.0(4) . . ?
C8 N3 Co3 114.1(4) . . ?
C13 N4 C9 118.7(5) . . ?
C13 N4 Co3 126.1(4) . . ?
C9 N4 Co3 114.8(4) . . ?
C14 N5 C18 117.2(5) . . ?
C14 N5 Co1 127.4(4) . . ?
C18 N5 Co1 115.1(4) . . ?
C19 N6 N7 107.7(4) . . ?
C19 N6 Co1 116.5(4) . . ?
N7 N6 Co1 135.7(3) . . ?
N6 N7 C21 107.7(4) . . ?
N6 N7 Co4 137.6(3) . . ?
C21 N7 Co4 113.9(4) . . ?
C26 N8 C22 118.5(5) . . ?
C26 N8 Co4 126.7(4) . . ?
C22 N8 Co4 114.7(4) . . ?
C27 N9 C31 117.2(5) . . ?
C27 N9 Co1 128.0(4) . . ?
C31 N9 Co1 114.7(4) . . ?
N11 N10 C32 106.3(4) . . ?
N11 N10 Co1 137.7(3) . . ?
C32 N10 Co1 116.0(3) . . ?
C34 N11 N10 109.1(4) . . ?
C34 N11 Co5 113.8(4) . . ?
N10 N11 Co5 136.4(3) . . ?
C39 N12 C35 119.3(5) . . ?
C39 N12 Co5 126.2(4) . . ?
C35 N12 Co5 114.5(3) . . ?
C40 N13 C44 118.7(5) . . ?
C40 N13 Co2 126.9(4) . . ?
C44 N13 Co2 114.3(4) . . ?
N15 N14 C45 107.2(5) . . ?
N15 N14 Co2 136.9(4) . . ?
C45 N14 Co2 115.8(4) . . ?
C47 N15 N14 108.6(5) . . ?
C47 N15 Co3 115.2(4) . . ?
N14 N15 Co3 135.0(3) . . ?
C52 N16 C48 119.4(5) . . ?
C52 N16 Co3 126.0(4) . . ?
C48 N16 Co3 114.5(4) . . ?
C53 N17 C57 118.1(6) . . ?
C53 N17 Co2 127.5(5) . . ?
C57 N17 Co2 114.4(4) . . ?
N19 N18 C58 107.3(5) . . ?
N19 N18 Co2 136.5(4) . . ?
C58 N18 Co2 116.2(4) . . ?
N18 N19 C60 108.3(5) . . ?
N18 N19 Co4 136.5(4) . . ?
C60 N19 Co4 114.3(4) . . ?
C65 N20 C61 119.2(5) . . ?
C65 N20 Co4 125.3(4) . . ?
C61 N20 Co4 115.5(4) . . ?
C66 N21 C70 119.0(6) . . ?
C66 N21 Co2 126.1(5) . . ?
C70 N21 Co2 114.9(4) . . ?
N23 N22 C71 107.1(5) . . ?
N23 N22 Co2 137.1(4) . . ?
C71 N22 Co2 115.8(4) . . ?
N22 N23 C73 109.1(4) . . ?
N22 N23 Co5 136.0(4) . . ?
C73 N23 Co5 113.3(3) . . ?
C74 N24 C78 119.1(5) . . ?
C74 N24 Co5 115.3(4) . . ?
C78 N24 Co5 125.6(4) . . ?
Co3 O1 Co5 120.3(2) . . ?
Co3 O1 Co4 120.4(2) . . ?
Co5 O1 Co4 118.7(2) . . ?
Co3 O1 H1A 92.7 . . ?
Co5 O1 H1A 92.7 . . ?
Co4 O1 H1A 92.7 . . ?
C80 O2 C81 114.9(10) . . ?
C84 O3 C85 112.1(10) . . ?
N6 Co1 N10 96.38(17) . . ?
N6 Co1 N2 95.73(17) . . ?
N10 Co1 N2 94.92(17) . . ?
N6 Co1 N9 98.19(18) . . ?
N10 Co1 N9 76.89(17) . . ?
N2 Co1 N9 164.54(17) . . ?
N6 Co1 N5 76.39(17) . . ?
N10 Co1 N5 164.99(18) . . ?
N2 Co1 N5 98.85(17) . . ?
N9 Co1 N5 90.97(17) . . ?
N6 Co1 N1 165.16(17) . . ?
N10 Co1 N1 96.90(17) . . ?
N2 Co1 N1 76.57(17) . . ?
N9 Co1 N1 91.24(17) . . ?
N5 Co1 N1 92.10(17) . . ?
N14 Co2 N18 97.67(18) . . ?
N14 Co2 N22 97.40(18) . . ?
N18 Co2 N22 96.00(17) . . ?
N14 Co2 N17 166.01(19) . . ?
N18 Co2 N17 76.42(19) . . ?
N22 Co2 N17 95.84(18) . . ?
N14 Co2 N13 76.66(18) . . ?
N18 Co2 N13 97.02(19) . . ?
N22 Co2 N13 166.30(18) . . ?
N17 Co2 N13 91.35(18) . . ?
N14 Co2 N21 95.22(19) . . ?
N18 Co2 N21 165.74(19) . . ?
N22 Co2 N21 76.25(18) . . ?
N17 Co2 N21 92.3(2) . . ?
N13 Co2 N21 91.86(19) . . ?
O1 Co3 N3 90.8(2) . . ?
O1 Co3 N15 89.4(2) . . ?
N3 Co3 N15 179.0(2) . . ?
O1 Co3 N4 126.24(18) . . ?
N3 Co3 N4 79.23(19) . . ?
N15 Co3 N4 99.92(19) . . ?
O1 Co3 N16 130.28(18) . . ?
N3 Co3 N16 102.19(18) . . ?
N15 Co3 N16 78.40(18) . . ?
N4 Co3 N16 103.39(18) . . ?
O1 Co4 N7 90.2(2) . . ?
O1 Co4 N20 131.59(18) . . ?
N7 Co4 N20 104.16(18) . . ?
O1 Co4 N8 125.48(18) . . ?
N7 Co4 N8 79.70(18) . . ?
N20 Co4 N8 102.68(18) . . ?
O1 Co4 N19 87.7(2) . . ?
N7 Co4 N19 177.20(19) . . ?
N20 Co4 N19 78.63(18) . . ?
N8 Co4 N19 99.98(18) . . ?
O1 Co5 N11 91.0(2) . . ?
O1 Co5 N23 88.4(2) . . ?
N11 Co5 N23 178.98(19) . . ?
O1 Co5 N24 130.92(17) . . ?
N11 Co5 N24 101.92(19) . . ?
N23 Co5 N24 79.11(19) . . ?
O1 Co5 N12 127.20(18) . . ?
N11 Co5 N12 79.28(17) . . ?
N23 Co5 N12 100.52(17) . . ?
N24 Co5 N12 101.80(17) . . ?
F2 B1 F3 110.4(7) . . ?
F2 B1 F4 110.0(6) . . ?
F3 B1 F4 110.0(6) . . ?
F2 B1 F1 109.8(6) . . ?
F3 B1 F1 108.1(6) . . ?
F4 B1 F1 108.4(6) . . ?
F6 B2 F7 112.7(8) . . ?
F6 B2 F5 110.0(8) . . ?
F7 B2 F5 109.0(7) . . ?
F6 B2 F8 109.7(7) . . ?
F7 B2 F8 106.1(8) . . ?
F5 B2 F8 109.3(8) . . ?
F11 B3 F12 113.9(9) . . ?
F11 B3 F10 116.7(8) . . ?
F12 B3 F10 113.7(7) . . ?
F11 B3 F9 100.8(9) . . ?
F12 B3 F9 101.9(9) . . ?
F10 B3 F9 107.6(7) . . ?

loop_
_geom_bond_atom_site_label_1
_geom_bond_atom_site_label_2
_geom_bond_distance
_geom_bond_site_symmetry_2
_geom_bond_publ_flag
C1 N1 1.345(7) . ?
C1 C2 1.368(8) . ?
C1 H1 0.95 . ?
C2 C3 1.385(9) . ?
C2 H2 0.95 . ?
C3 C4 1.388(8) . ?
C3 H3 0.95 . ?
C4 C5 1.395(8) . ?
C4 H4 0.95 . ?
C5 N1 1.366(7) . ?
C5 C6 1.452(8) . ?
C6 N2 1.343(7) . ?
C6 C7 1.378(8) . ?
C7 C8 1.373(8) . ?
C7 H7 0.95 . ?
C8 N3 1.353(7) . ?
C8 C9 1.463(8) . ?
C9 N4 1.350(7) . ?
C9 C10 1.389(8) . ?
C10 C11 1.392(9) . ?
C10 H10 0.95 . ?
C11 C12 1.365(10) . ?
C11 H11 0.95 . ?
C12 C13 1.396(9) . ?
C12 H12 0.95 . ?
C13 N4 1.339(7) . ?
C13 H13 0.95 . ?
C14 N5 1.350(7) . ?
C14 C15 1.371(8) . ?
C14 H14 0.95 . ?
C15 C16 1.378(9) . ?
C15 H15 0.95 . ?
C16 C17 1.385(8) . ?
C16 H16 0.95 . ?
C17 C18 1.385(8) . ?
C17 H17 0.95 . ?
C18 N5 1.355(7) . ?
C18 C19 1.468(8) . ?
C19 N6 1.349(7) . ?
C19 C20 1.387(8) . ?
C20 C21 1.379(8) . ?
C20 H20 0.95 . ?
C21 N7 1.370(7) . ?
C21 C22 1.463(8) . ?
C22 N8 1.341(7) . ?
C22 C23 1.399(8) . ?
C23 C24 1.373(9) . ?
C23 H23 0.95 . ?
C24 C25 1.375(9) . ?
C24 H24 0.95 . ?
C25 C26 1.370(8) . ?
C25 H25 0.95 . ?
C26 N8 1.338(7) . ?
C26 H26 0.95 . ?
C27 N9 1.344(7) . ?
C27 C28 1.381(8) . ?
C27 H27 0.95 . ?
C28 C29 1.376(9) . ?
C28 H28 0.95 . ?
C29 C30 1.371(8) . ?
C29 H29 0.95 . ?
C30 C31 1.382(8) . ?
C30 H30 0.95 . ?
C31 N9 1.354(7) . ?
C31 C32 1.465(8) . ?
C32 N10 1.365(7) . ?
C32 C33 1.365(8) . ?
C33 C34 1.386(8) . ?
C33 H33 0.95 . ?
C34 N11 1.347(7) . ?
C34 C35 1.457(8) . ?
C35 N12 1.351(7) . ?
C35 C36 1.392(8) . ?
C36 C37 1.380(8) . ?
C36 H36 0.95 . ?
C37 C38 1.368(9) . ?
C37 H37 0.95 . ?
C38 C39 1.387(8) . ?
C38 H38 0.95 . ?
C39 N12 1.343(7) . ?
C39 H39 0.95 . ?
C40 N13 1.345(8) . ?
C40 C41 1.383(9) . ?
C40 H40 0.95 . ?
C41 C42 1.382(10) . ?
C41 H41 0.95 . ?
C42 C43 1.373(9) . ?
C42 H42 0.95 . ?
C43 C44 1.392(8) . ?
C43 H43 0.95 . ?
C44 N13 1.349(7) . ?
C44 C45 1.453(8) . ?
C45 N14 1.363(7) . ?
C45 C46 1.399(8) . ?
C46 C47 1.386(8) . ?
C46 H46 0.95 . ?
C47 N15 1.352(7) . ?
C47 C48 1.441(8) . ?
C48 N16 1.355(7) . ?
C48 C49 1.415(8) . ?
C49 C50 1.373(9) . ?
C49 H49 0.95 . ?
C50 C51 1.389(9) . ?
C50 H50 0.95 . ?
C51 C52 1.384(8) . ?
C51 H51 0.95 . ?
C52 N16 1.331(7) . ?
C52 H52 0.95 . ?
C53 N17 1.343(8) . ?
C53 C54 1.370(10) . ?
C53 H53 0.95 . ?
C54 C55 1.385(11) . ?
C54 H54 0.95 . ?
C55 C56 1.391(10) . ?
C55 H55 0.95 . ?
C56 C57 1.394(9) . ?
C56 H56 0.95 . ?
C57 N17 1.357(8) . ?
C57 C58 1.450(8) . ?
C58 N18 1.353(7) . ?
C58 C59 1.381(8) . ?
C59 C60 1.372(8) . ?
C59 H59 0.95 . ?
C60 N19 1.355(7) . ?
C60 C61 1.457(9) . ?
C61 N20 1.352(7) . ?
C61 C62 1.393(8) . ?
C62 C63 1.374(10) . ?
C62 H62 0.95 . ?
C63 C64 1.359(10) . ?
C63 H63 0.95 . ?
C64 C65 1.391(9) . ?
C64 H64 0.95 . ?
C65 N20 1.343(8) . ?
C65 H65 0.95 . ?
C66 N21 1.337(8) . ?
C66 C67 1.395(11) . ?
C66 H66 0.95 . ?
C67 C68 1.352(11) . ?
C67 H67 0.95 . ?
C68 C69 1.375(10) . ?
C68 H68 0.95 . ?
C69 C70 1.401(9) . ?
C69 H69 0.95 . ?
C70 N21 1.339(8) . ?
C70 C71 1.457(8) . ?
C71 N22 1.370(7) . ?
C71 C72 1.384(8) . ?
C72 C73 1.395(8) . ?
C72 H72 0.95 . ?
C73 N23 1.370(7) . ?
C73 C74 1.442(8) . ?
C74 N24 1.349(7) . ?
C74 C75 1.392(8) . ?
C75 C76 1.372(9) . ?
C75 H75 0.95 . ?
C76 C77 1.379(9) . ?
C76 H76 0.95 . ?
C77 C78 1.386(8) . ?
C77 H77 0.95 . ?
C78 N24 1.350(7) . ?
C78 H78 0.95 . ?
C79 C80 1.439(17) . ?
C79 H79A 0.98 . ?
C79 H79B 0.98 . ?
C79 H79C 0.98 . ?
C80 O2 1.335(13) . ?
C80 H80A 0.99 . ?
C80 H80B 0.99 . ?
C81 C82 1.421(9) . ?
C81 O2 1.400(13) . ?
C81 H81A 0.99 . ?
C81 H81B 0.99 . ?
C82 H82A 0.98 . ?
C82 H82B 0.98 . ?
C82 H82C 0.98 . ?
C83 C84 1.459(14) . ?
C83 H83A 0.98 . ?
C83 H83B 0.98 . ?
C83 H83C 0.98 . ?
C84 O3 1.407(13) . ?
C84 H84A 0.99 . ?
C84 H84B 0.99 . ?
C85 C86 1.426(10) . ?
C85 O3 1.527(18) . ?
C85 H85A 0.99 . ?
C85 H85B 0.99 . ?
C86 H86A 0.98 . ?
C86 H86B 0.98 . ?
C86 H86C 0.98 . ?
C87 N25 1.161(15) . ?
C87 C88 1.435(16) . ?
C88 H88A 0.98 . ?
C88 H88B 0.98 . ?
C88 H88C 0.98 . ?
N1 Co1 2.198(5) . ?
N2 N3 1.352(6) . ?
N2 Co1 2.108(5) . ?
N3 Co3 2.054(5) . ?
N4 Co3 2.072(5) . ?
N5 Co1 2.186(5) . ?
N6 N7 1.355(6) . ?
N6 Co1 2.103(4) . ?
N7 Co4 2.049(4) . ?
N8 Co4 2.073(5) . ?
N9 Co1 2.182(5) . ?
N10 N11 1.348(6) . ?
N10 Co1 2.104(4) . ?
N11 Co5 2.055(4) . ?
N12 Co5 2.084(4) . ?
N13 Co2 2.195(5) . ?
N14 N15 1.356(6) . ?
N14 Co2 2.100(5) . ?
N15 Co3 2.055(5) . ?
N16 Co3 2.086(4) . ?
N17 Co2 2.175(5) . ?
N18 N19 1.348(7) . ?
N18 Co2 2.118(5) . ?
N19 Co4 2.073(5) . ?
N20 Co4 2.070(5) . ?
N21 Co2 2.195(5) . ?
N22 N23 1.343(6) . ?
N22 Co2 2.120(5) . ?
N23 Co5 2.056(4) . ?
N24 Co5 2.072(5) . ?
O1 Co3 1.997(4) . ?
O1 Co5 2.014(4) . ?
O1 Co4 2.017(4) . ?
O1 H1A 1 . ?
F1 B1 1.409(10) . ?
F2 B1 1.365(9) . ?
F3 B1 1.385(9) . ?
F4 B1 1.397(9) . ?
F5 B2 1.360(10) . ?
F6 B2 1.354(10) . ?
F7 B2 1.356(11) . ?
F8 B2 1.382(11) . ?
F9 B3 1.360(11) . ?
F10 B3 1.342(9) . ?
F11 B3 1.243(10) . ?
F12 B3 1.318(10) . ?

loop_
_geom_torsion_atom_site_label_1
_geom_torsion_atom_site_label_2
_geom_torsion_atom_site_label_3
_geom_torsion_atom_site_label_4
_geom_torsion
_geom_torsion_site_symmetry_1
_geom_torsion_site_symmetry_2
_geom_torsion_site_symmetry_3
_geom_torsion_site_symmetry_4
_geom_torsion_publ_flag
N1 C1 C2 C3 -0.2(9) . . . . ?
C1 C2 C3 C4 1.1(9) . . . . ?
C2 C3 C4 C5 -1.1(9) . . . . ?
C3 C4 C5 N1 0.2(8) . . . . ?
C3 C4 C5 C6 -179.3(5) . . . . ?
N1 C5 C6 N2 -2.1(7) . . . . ?
C4 C5 C6 N2 177.5(5) . . . . ?
N1 C5 C6 C7 -179.7(5) . . . . ?
C4 C5 C6 C7 -0.1(9) . . . . ?
N2 C6 C7 C8 0.4(6) . . . . ?
C5 C6 C7 C8 178.1(5) . . . . ?
C6 C7 C8 N3 -0.2(6) . . . . ?
C6 C7 C8 C9 178.0(6) . . . . ?
N3 C8 C9 N4 -10.5(7) . . . . ?
C7 C8 C9 N4 171.4(6) . . . . ?
N3 C8 C9 C10 167.4(5) . . . . ?
C7 C8 C9 C10 -10.7(10) . . . . ?
N4 C9 C10 C11 1.9(9) . . . . ?
C8 C9 C10 C11 -175.9(5) . . . . ?
C9 C10 C11 C12 -2.6(9) . . . . ?
C10 C11 C12 C13 1.6(10) . . . . ?
C11 C12 C13 N4 0.1(10) . . . . ?
N5 C14 C15 C16 -0.9(10) . . . . ?
C14 C15 C16 C17 -0.5(9) . . . . ?
C15 C16 C17 C18 2.0(9) . . . . ?
C16 C17 C18 N5 -2.3(9) . . . . ?
C16 C17 C18 C19 175.3(5) . . . . ?
N5 C18 C19 N6 1.4(7) . . . . ?
C17 C18 C19 N6 -176.4(5) . . . . ?
N5 C18 C19 C20 -179.4(6) . . . . ?
C17 C18 C19 C20 2.8(10) . . . . ?
N6 C19 C20 C21 0.5(6) . . . . ?
C18 C19 C20 C21 -178.7(6) . . . . ?
C19 C20 C21 N7 -0.2(6) . . . . ?
C19 C20 C21 C22 -178.0(6) . . . . ?
N7 C21 C22 N8 -6.0(7) . . . . ?
C20 C21 C22 N8 171.7(6) . . . . ?
N7 C21 C22 C23 174.5(5) . . . . ?
C20 C21 C22 C23 -7.8(10) . . . . ?
N8 C22 C23 C24 0.6(9) . . . . ?
C21 C22 C23 C24 -179.9(6) . . . . ?
C22 C23 C24 C25 -0.6(10) . . . . ?
C23 C24 C25 C26 0.5(10) . . . . ?
C24 C25 C26 N8 -0.3(10) . . . . ?
N9 C27 C28 C29 -2.1(10) . . . . ?
C27 C28 C29 C30 1.5(10) . . . . ?
C28 C29 C30 C31 -0.5(9) . . . . ?
C29 C30 C31 N9 0.1(9) . . . . ?
C29 C30 C31 C32 178.0(5) . . . . ?
N9 C31 C32 N10 1.2(7) . . . . ?
C30 C31 C32 N10 -176.9(5) . . . . ?
N9 C31 C32 C33 -178.5(6) . . . . ?
C30 C31 C32 C33 3.5(10) . . . . ?
N10 C32 C33 C34 -2.1(6) . . . . ?
C31 C32 C33 C34 177.5(6) . . . . ?
C32 C33 C34 N11 2.1(6) . . . . ?
C32 C33 C34 C35 -176.4(6) . . . . ?
N11 C34 C35 N12 -1.3(7) . . . . ?
C33 C34 C35 N12 177.1(6) . . . . ?
N11 C34 C35 C36 -178.0(5) . . . . ?
C33 C34 C35 C36 0.5(10) . . . . ?
N12 C35 C36 C37 1.5(8) . . . . ?
C34 C35 C36 C37 178.0(5) . . . . ?
C35 C36 C37 C38 1.4(9) . . . . ?
C36 C37 C38 C39 -2.5(9) . . . . ?
C37 C38 C39 N12 0.8(9) . . . . ?
N13 C40 C41 C42 -1.1(11) . . . . ?
C40 C41 C42 C43 1.4(11) . . . . ?
C41 C42 C43 C44 -1.1(10) . . . . ?
C42 C43 C44 N13 0.4(9) . . . . ?
C42 C43 C44 C45 179.0(6) . . . . ?
N13 C44 C45 N14 0.1(8) . . . . ?
C43 C44 C45 N14 -178.6(5) . . . . ?
N13 C44 C45 C46 -176.0(6) . . . . ?
C43 C44 C45 C46 5.3(10) . . . . ?
N14 C45 C46 C47 1.1(6) . . . . ?
C44 C45 C46 C47 177.4(6) . . . . ?
C45 C46 C47 N15 -0.2(6) . . . . ?
C45 C46 C47 C48 -177.9(6) . . . . ?
N15 C47 C48 N16 -6.1(8) . . . . ?
C46 C47 C48 N16 171.6(6) . . . . ?
N15 C47 C48 C49 173.4(6) . . . . ?
C46 C47 C48 C49 -8.9(11) . . . . ?
N16 C48 C49 C50 0.3(10) . . . . ?
C47 C48 C49 C50 -179.2(6) . . . . ?
C48 C49 C50 C51 0.9(10) . . . . ?
C49 C50 C51 C52 -1.6(10) . . . . ?
C50 C51 C52 N16 1.0(10) . . . . ?
N17 C53 C54 C55 0.7(10) . . . . ?
C53 C54 C55 C56 -0.7(10) . . . . ?
C54 C55 C56 C57 0.6(10) . . . . ?
C55 C56 C57 N17 -0.5(9) . . . . ?
C55 C56 C57 C58 -178.7(6) . . . . ?
N17 C57 C58 N18 -0.2(7) . . . . ?
C56 C57 C58 N18 178.2(5) . . . . ?
N17 C57 C58 C59 -177.7(6) . . . . ?
C56 C57 C58 C59 0.7(10) . . . . ?
N18 C58 C59 C60 -1.1(7) . . . . ?
C57 C58 C59 C60 176.5(6) . . . . ?
C58 C59 C60 N19 1.3(7) . . . . ?
C58 C59 C60 C61 -178.0(6) . . . . ?
N19 C60 C61 N20 -3.9(8) . . . . ?
C59 C60 C61 N20 175.4(6) . . . . ?
N19 C60 C61 C62 176.4(6) . . . . ?
C59 C60 C61 C62 -4.4(11) . . . . ?
N20 C61 C62 C63 1.3(9) . . . . ?
C60 C61 C62 C63 -178.9(6) . . . . ?
C61 C62 C63 C64 0.6(10) . . . . ?
C62 C63 C64 C65 -1.4(10) . . . . ?
C63 C64 C65 N20 0.4(10) . . . . ?
N21 C66 C67 C68 -0.9(14) . . . . ?
C66 C67 C68 C69 0.7(14) . . . . ?
C67 C68 C69 C70 -0.9(12) . . . . ?
C68 C69 C70 N21 1.2(10) . . . . ?
C68 C69 C70 C71 -178.4(6) . . . . ?
N21 C70 C71 N22 -0.3(8) . . . . ?
C69 C70 C71 N22 179.3(6) . . . . ?
N21 C70 C71 C72 -176.6(6) . . . . ?
C69 C70 C71 C72 3.0(10) . . . . ?
N22 C71 C72 C73 0.6(6) . . . . ?
C70 C71 C72 C73 177.1(6) . . . . ?
C71 C72 C73 N23 -0.3(6) . . . . ?
C71 C72 C73 C74 -176.7(6) . . . . ?
N23 C73 C74 N24 -6.2(7) . . . . ?
C72 C73 C74 N24 170.0(6) . . . . ?
N23 C73 C74 C75 173.6(5) . . . . ?
C72 C73 C74 C75 -10.2(10) . . . . ?
N24 C74 C75 C76 1.4(9) . . . . ?
C73 C74 C75 C76 -178.4(5) . . . . ?
C74 C75 C76 C77 -0.9(9) . . . . ?
C75 C76 C77 C78 -0.3(9) . . . . ?
C76 C77 C78 N24 1.0(8) . . . . ?
C2 C1 N1 C5 -0.7(8) . . . . ?
C2 C1 N1 Co1 177.2(4) . . . . ?
C4 C5 N1 C1 0.6(8) . . . . ?
C6 C5 N1 C1 -179.8(5) . . . . ?
C4 C5 N1 Co1 -177.5(4) . . . . ?
C6 C5 N1 Co1 2.0(6) . . . . ?
C7 C6 N2 N3 -0.4(6) . . . . ?
C5 C6 N2 N3 -178.5(4) . . . . ?
C7 C6 N2 Co1 179.1(3) . . . . ?
C5 C6 N2 Co1 1.0(6) . . . . ?
C6 N2 N3 C8 0.2(5) . . . . ?
Co1 N2 N3 C8 -179.1(4) . . . . ?
C6 N2 N3 Co3 166.7(4) . . . . ?
Co1 N2 N3 Co3 -12.6(8) . . . . ?
C7 C8 N3 N2 0.0(6) . . . . ?
C9 C8 N3 N2 -178.5(4) . . . . ?
C7 C8 N3 Co3 -169.9(3) . . . . ?
C9 C8 N3 Co3 11.5(6) . . . . ?
C12 C13 N4 C9 -0.8(8) . . . . ?
C12 C13 N4 Co3 171.9(5) . . . . ?
C10 C9 N4 C13 -0.2(8) . . . . ?
C8 C9 N4 C13 177.8(5) . . . . ?
C10 C9 N4 Co3 -173.7(4) . . . . ?
C8 C9 N4 Co3 4.3(6) . . . . ?
C15 C14 N5 C18 0.6(8) . . . . ?
C15 C14 N5 Co1 -172.7(5) . . . . ?
C17 C18 N5 C14 1.0(8) . . . . ?
C19 C18 N5 C14 -176.8(5) . . . . ?
C17 C18 N5 Co1 175.1(4) . . . . ?
C19 C18 N5 Co1 -2.7(6) . . . . ?
C20 C19 N6 N7 -0.7(6) . . . . ?
C18 C19 N6 N7 178.7(4) . . . . ?
C20 C19 N6 Co1 -178.7(4) . . . . ?
C18 C19 N6 Co1 0.6(6) . . . . ?
C19 N6 N7 C21 0.5(6) . . . . ?
Co1 N6 N7 C21 178.0(4) . . . . ?
C19 N6 N7 Co4 168.9(4) . . . . ?
Co1 N6 N7 Co4 -13.6(8) . . . . ?
C20 C21 N7 N6 -0.2(6) . . . . ?
C22 C21 N7 N6 178.0(4) . . . . ?
C20 C21 N7 Co4 -171.6(4) . . . . ?
C22 C21 N7 Co4 6.6(6) . . . . ?
C25 C26 N8 C22 0.4(9) . . . . ?
C25 C26 N8 Co4 177.7(5) . . . . ?
C23 C22 N8 C26 -0.5(8) . . . . ?
C21 C22 N8 C26 180.0(5) . . . . ?
C23 C22 N8 Co4 -178.1(5) . . . . ?
C21 C22 N8 Co4 2.4(6) . . . . ?
C28 C27 N9 C31 1.6(9) . . . . ?
C28 C27 N9 Co1 -174.1(5) . . . . ?
C30 C31 N9 C27 -0.6(8) . . . . ?
C32 C31 N9 C27 -178.7(5) . . . . ?
C30 C31 N9 Co1 175.7(4) . . . . ?
C32 C31 N9 Co1 -2.4(6) . . . . ?
C33 C32 N10 N11 1.4(6) . . . . ?
C31 C32 N10 N11 -178.3(4) . . . . ?
C33 C32 N10 Co1 -179.6(4) . . . . ?
C31 C32 N10 Co1 0.7(6) . . . . ?
C33 C34 N11 N10 -1.3(6) . . . . ?
C35 C34 N11 N10 177.4(5) . . . . ?
C33 C34 N11 Co5 -173.1(4) . . . . ?
C35 C34 N11 Co5 5.7(6) . . . . ?
C32 N10 N11 C34 0.0(6) . . . . ?
Co1 N10 N11 C34 -178.7(4) . . . . ?
C32 N10 N11 Co5 169.0(4) . . . . ?
Co1 N10 N11 Co5 -9.6(8) . . . . ?
C38 C39 N12 C35 2.0(8) . . . . ?
C38 C39 N12 Co5 -173.7(4) . . . . ?
C36 C35 N12 C39 -3.2(8) . . . . ?
C34 C35 N12 C39 -179.9(5) . . . . ?
C36 C35 N12 Co5 173.0(4) . . . . ?
C34 C35 N12 Co5 -3.7(6) . . . . ?
C41 C40 N13 C44 0.4(10) . . . . ?
C41 C40 N13 Co2 -175.0(5) . . . . ?
C43 C44 N13 C40 -0.1(9) . . . . ?
C45 C44 N13 C40 -178.8(5) . . . . ?
C43 C44 N13 Co2 175.9(5) . . . . ?
C45 C44 N13 Co2 -2.8(6) . . . . ?
C46 C45 N14 N15 -1.5(6) . . . . ?
C44 C45 N14 N15 -178.4(5) . . . . ?
C46 C45 N14 Co2 179.7(4) . . . . ?
C44 C45 N14 Co2 2.8(7) . . . . ?
C46 C47 N15 N14 -0.7(6) . . . . ?
C48 C47 N15 N14 177.5(5) . . . . ?
C46 C47 N15 Co3 -169.9(4) . . . . ?
C48 C47 N15 Co3 8.3(6) . . . . ?
C45 N14 N15 C47 1.3(6) . . . . ?
Co2 N14 N15 C47 179.7(4) . . . . ?
C45 N14 N15 Co3 167.5(4) . . . . ?
Co2 N14 N15 Co3 -14.1(8) . . . . ?
C51 C52 N16 C48 0.1(9) . . . . ?
C51 C52 N16 Co3 177.6(5) . . . . ?
C49 C48 N16 C52 -0.8(9) . . . . ?
C47 C48 N16 C52 178.7(5) . . . . ?
C49 C48 N16 Co3 -178.6(5) . . . . ?
C47 C48 N16 Co3 1.0(6) . . . . ?
C54 C53 N17 C57 -0.5(9) . . . . ?
C54 C53 N17 Co2 -179.3(5) . . . . ?
C56 C57 N17 C53 0.4(8) . . . . ?
C58 C57 N17 C53 178.8(5) . . . . ?
C56 C57 N17 Co2 179.3(4) . . . . ?
C58 C57 N17 Co2 -2.3(6) . . . . ?
C59 C58 N18 N19 0.5(6) . . . . ?
C57 C58 N18 N19 -177.5(5) . . . . ?
C59 C58 N18 Co2 -179.3(4) . . . . ?
C57 C58 N18 Co2 2.7(6) . . . . ?
C58 N18 N19 C60 0.3(6) . . . . ?
Co2 N18 N19 C60 -180.0(4) . . . . ?
C58 N18 N19 Co4 167.8(4) . . . . ?
Co2 N18 N19 Co4 -12.4(8) . . . . ?
C59 C60 N19 N18 -1.0(6) . . . . ?
C61 C60 N19 N18 178.4(5) . . . . ?
C59 C60 N19 Co4 -171.6(4) . . . . ?
C61 C60 N19 Co4 7.8(6) . . . . ?
C64 C65 N20 C61 1.5(9) . . . . ?
C64 C65 N20 Co4 -178.6(5) . . . . ?
C62 C61 N20 C65 -2.3(8) . . . . ?
C60 C61 N20 C65 177.9(5) . . . . ?
C62 C61 N20 Co4 177.7(5) . . . . ?
C60 C61 N20 Co4 -2.0(6) . . . . ?
C67 C66 N21 C70 1.2(11) . . . . ?
C67 C66 N21 Co2 -178.2(6) . . . . ?
C69 C70 N21 C66 -1.4(10) . . . . ?
C71 C70 N21 C66 178.2(6) . . . . ?
C69 C70 N21 Co2 178.0(5) . . . . ?
C71 C70 N21 Co2 -2.3(7) . . . . ?
C72 C71 N22 N23 -0.7(6) . . . . ?
C70 C71 N22 N23 -177.8(5) . . . . ?
C72 C71 N22 Co2 180.0(4) . . . . ?
C70 C71 N22 Co2 2.9(6) . . . . ?
C71 N22 N23 C73 0.5(6) . . . . ?
Co2 N22 N23 C73 179.6(4) . . . . ?
C71 N22 N23 Co5 164.4(4) . . . . ?
Co2 N22 N23 Co5 -16.4(8) . . . . ?
C72 C73 N23 N22 -0.1(6) . . . . ?
C74 C73 N23 N22 177.0(4) . . . . ?
C72 C73 N23 Co5 -168.0(3) . . . . ?
C74 C73 N23 Co5 9.1(6) . . . . ?
C75 C74 N24 C78 -0.8(8) . . . . ?
C73 C74 N24 C78 179.1(5) . . . . ?
C75 C74 N24 Co5 -179.6(4) . . . . ?
C73 C74 N24 Co5 0.2(6) . . . . ?
C77 C78 N24 C74 -0.5(8) . . . . ?
C77 C78 N24 Co5 178.3(4) . . . . ?
C79 C80 O2 C81 -163.0(12) . . . . ?
C82 C81 O2 C80 -86.4(16) . . . . ?
C83 C84 O3 C85 172.3(12) . . . . ?
C86 C85 O3 C84 98(2) . . . . ?
